data_4022648
loop_
_publ_author_name
'Hui-Ping Yi'
'Jiang Wu'
'Kui-Ling Ding'
'Xi-Kui Jiang'
'Zhan-Ting Li'

_publ_section_title
;
 Hydrogen Bonding-Induced Aromatic Oligoamide Foldamers as
 Spherand Analogues to Accelerate the Hydrolysis of Nitro-Substituted
 Anisole in Aqueous Media
;
_journal_name_full 'Journal of Organic Chemistry'
_journal_page_first 870
_journal_page_last 877
_journal_paper_doi 10.1021/jo0619940
_journal_volume 72
_journal_year 2007
_chemical_formula_sum 'C15 H14 N2 O5'
_chemical_formula_weight 302.28
_chemical_name_systematic
; 
 ? 
;
_space_group_IT_number 14
_symmetry_cell_setting monoclinic
_symmetry_space_group_name_Hall '-P 2yn'
_symmetry_space_group_name_H-M 'P 1 21/n 1'
_atom_sites_solution_hydrogens geom
_atom_sites_solution_primary direct
_atom_sites_solution_secondary difmap
_audit_creation_method SHELXL-97
_cell_angle_alpha 90.00
_cell_angle_beta 110.844(2)
_cell_angle_gamma 90.00
_cell_formula_units_Z 4
_cell_length_a 6.9220(7)
_cell_length_b 24.095(2)
_cell_length_c 8.9581(8)
_cell_measurement_reflns_used 2171
_cell_measurement_temperature 293(2)
_cell_measurement_theta_max 51.817
_cell_measurement_theta_min 5.151
_cell_volume 1396.3(2)
_computing_cell_refinement 'Bruker SMART'
_computing_data_collection 'Bruker SMART'
_computing_data_reduction 'Bruker SHELXTL'
_computing_molecular_graphics 'Bruker SHELXTL'
_computing_publication_material 'Bruker SHELXTL'
_computing_structure_refinement 'SHELXL-97 (Sheldrick, 1997)'
_computing_structure_solution 'SHELXS-97 (Sheldrick, 1990)'
_diffrn_ambient_temperature 293(2)
_diffrn_measured_fraction_theta_full 0.995
_diffrn_measured_fraction_theta_max 0.995
_diffrn_measurement_device_type 'CCD area detector'
_diffrn_measurement_method 'phi and omega scans'
_diffrn_radiation_monochromator graphite
_diffrn_radiation_source 'fine-focus sealed tube'
_diffrn_radiation_type MoK\a
_diffrn_radiation_wavelength 0.71073
_diffrn_reflns_av_R_equivalents 0.0607
_diffrn_reflns_av_sigmaI/netI 0.0512
_diffrn_reflns_limit_h_max 8
_diffrn_reflns_limit_h_min -8
_diffrn_reflns_limit_k_max 30
_diffrn_reflns_limit_k_min -28
_diffrn_reflns_limit_l_max 11
_diffrn_reflns_limit_l_min -11
_diffrn_reflns_number 8179
_diffrn_reflns_theta_full 26.99
_diffrn_reflns_theta_max 26.99
_diffrn_reflns_theta_min 1.69
_exptl_absorpt_coefficient_mu 0.110
_exptl_absorpt_correction_T_max 1.00000
_exptl_absorpt_correction_T_min 0.62235
_exptl_absorpt_correction_type empirical
_exptl_crystal_colour yellow
_exptl_crystal_density_diffrn 1.438
_exptl_crystal_density_method 'not measured'
_exptl_crystal_F_000 632
_exptl_crystal_size_max 0.517
_exptl_crystal_size_mid 0.495
_exptl_crystal_size_min 0.303
_refine_diff_density_max 0.201
_refine_diff_density_min -0.195
_refine_diff_density_rms 0.038
_refine_ls_extinction_coef 0.040(3)
_refine_ls_extinction_expression Fc^*^=kFc[1+0.001xFc^2^\l^3^/sin(2\q)]^-1/4^
_refine_ls_extinction_method SHELXL
_refine_ls_goodness_of_fit_ref 0.941
_refine_ls_hydrogen_treatment mixed
_refine_ls_matrix_type full
_refine_ls_number_parameters 210
_refine_ls_number_reflns 3036
_refine_ls_number_restraints 0
_refine_ls_restrained_S_all 0.941
_refine_ls_R_factor_all 0.0704
_refine_ls_R_factor_gt 0.0482
_refine_ls_shift/su_max 0.000
_refine_ls_shift/su_mean 0.000
_refine_ls_structure_factor_coef Fsqd
_refine_ls_weighting_details 'calc w=1/[\s^2^(Fo^2^)+(0.0709P)^2^+0.0000P] where P=(Fo^2^+2Fc^2^)/3'
_refine_ls_weighting_scheme calc
_refine_ls_wR_factor_gt 0.1219
_refine_ls_wR_factor_ref 0.1326
_reflns_number_gt 2025
_reflns_number_total 3036
_reflns_threshold_expression >2sigma(I)
_cod_data_source_file jo0619940si20060927_105802.cif
_cod_data_source_block cd25379
_cod_depositor_comments
;
The following automatic conversions were performed:
'_symmetry_cell_setting' value 'Monoclinic' changed to 'monoclinic'
according to '/home/saulius/struct/CIF-dictionaries/cif_core.dic'
dictionary named 'cif_core.dic' version 2.4.1 from 2010-06-29.

Automatic conversion script
Id: cif_fix_enum 1527 2010-12-29 10:47:43Z saulius 
;
_cod_original_sg_symbol_H-M 'P 21/n'
_cod_database_code 4022648

loop_
_symmetry_equiv_pos_as_xyz
'x, y, z'
'-x+1/2, y+1/2, -z+1/2'
'-x, -y, -z'
'x-1/2, -y-1/2, z-1/2'

loop_
_atom_site_label
_atom_site_type_symbol
_atom_site_fract_x
_atom_site_fract_y
_atom_site_fract_z
_atom_site_U_iso_or_equiv
_atom_site_adp_type
_atom_site_occupancy
_atom_site_symmetry_multiplicity
_atom_site_calc_flag
_atom_site_refinement_flags
O1 O 0.6772(2) -0.06080(5) 0.20249(13) 0.0543(4) Uani 1 1 d .
O2 O 0.8643(3) -0.03841(5) 0.76912(15) 0.0734(5) Uani 1 1 d .
O3 O 0.6830(2) 0.06441(5) 0.37033(15) 0.0635(4) Uani 1 1 d .
O4 O 0.6101(3) 0.16360(6) 0.27485(17) 0.0808(5) Uani 1 1 d .
O5 O 0.6549(3) 0.23061(5) 0.44032(18) 0.0807(5) Uani 1 1 d .
N1 N 0.7607(2) -0.03600(6) 0.49997(16) 0.0442(4) Uani 1 1 d .
N2 N 0.6580(3) 0.18138(6) 0.41330(19) 0.0576(4) Uani 1 1 d .
C1 C 0.7192(3) -0.10558(7) 0.3019(2) 0.0436(4) Uani 1 1 d .
C2 C 0.7199(3) -0.16017(7) 0.2558(2) 0.0531(5) Uani 1 1 d .
H2 H 0.6880 -0.1687 0.1485 0.064 Uiso 1 1 calc R
C3 C 0.7677(3) -0.20209(7) 0.3677(2) 0.0593(5) Uani 1 1 d .
H3 H 0.7683 -0.2388 0.3358 0.071 Uiso 1 1 calc R
C4 C 0.8141(3) -0.18974(7) 0.5258(2) 0.0574(5) Uani 1 1 d .
H4 H 0.8469 -0.2181 0.6012 0.069 Uiso 1 1 calc R
C5 C 0.8124(3) -0.13512(7) 0.5741(2) 0.0502(5) Uani 1 1 d .
H5 H 0.8428 -0.1271 0.6815 0.060 Uiso 1 1 calc R
C6 C 0.7659(3) -0.09258(6) 0.46339(19) 0.0406(4) Uani 1 1 d .
C7 C 0.8074(3) -0.01212(6) 0.64501(19) 0.0443(4) Uani 1 1 d .
C8 C 0.7859(2) 0.04986(6) 0.64971(18) 0.0393(4) Uani 1 1 d .
C9 C 0.8298(3) 0.07295(6) 0.80024(19) 0.0424(4) Uani 1 1 d .
H9 H 0.8661 0.0492 0.8878 0.051 Uiso 1 1 calc R
C10 C 0.8225(3) 0.12941(7) 0.8269(2) 0.0444(4) Uani 1 1 d .
C11 C 0.7664(3) 0.16405(7) 0.6966(2) 0.0465(4) Uani 1 1 d .
H11 H 0.7605 0.2022 0.7107 0.056 Uiso 1 1 calc R
C12 C 0.7189(3) 0.14267(6) 0.54550(19) 0.0429(4) Uani 1 1 d .
C13 C 0.7280(3) 0.08559(7) 0.51729(19) 0.0419(4) Uani 1 1 d .
C14 C 0.6301(3) -0.06992(8) 0.0370(2) 0.0681(6) Uani 1 1 d .
H14A H 0.7348 -0.0930 0.0218 0.102 Uiso 1 1 calc R
H14B H 0.6253 -0.0350 -0.0157 0.102 Uiso 1 1 calc R
H14C H 0.4984 -0.0880 -0.0073 0.102 Uiso 1 1 calc R
C15 C 0.8740(4) 0.15221(8) 0.9930(2) 0.0642(6) Uani 1 1 d .
H15A H 0.9944 0.1753 1.0192 0.096 Uiso 1 1 calc R
H15B H 0.9007 0.1221 1.0678 0.096 Uiso 1 1 calc R
H15C H 0.7597 0.1737 0.9979 0.096 Uiso 1 1 calc R
H1 H 0.724(2) -0.0134(7) 0.417(2) 0.056(5) Uiso 1 1 d .
H3A H 0.645(4) 0.0927(12) 0.309(3) 0.109(9) Uiso 1 1 d .

loop_
_atom_site_aniso_label
_atom_site_aniso_U_11
_atom_site_aniso_U_22
_atom_site_aniso_U_33
_atom_site_aniso_U_23
_atom_site_aniso_U_13
_atom_site_aniso_U_12
O1 0.0790(9) 0.0478(7) 0.0373(7) 0.0028(5) 0.0222(6) 0.0038(6)
O2 0.1388(14) 0.0384(7) 0.0416(8) 0.0048(6) 0.0303(8) 0.0080(8)
O3 0.1072(12) 0.0437(7) 0.0344(7) 0.0041(6) 0.0188(7) 0.0024(7)
O4 0.1411(15) 0.0567(8) 0.0417(8) 0.0139(6) 0.0291(8) 0.0087(9)
O5 0.1359(15) 0.0390(8) 0.0771(10) 0.0159(7) 0.0502(10) 0.0143(8)
N1 0.0636(10) 0.0334(7) 0.0346(8) 0.0013(6) 0.0161(7) -0.0011(7)
N2 0.0823(12) 0.0432(9) 0.0536(10) 0.0130(7) 0.0318(9) 0.0080(8)
C1 0.0478(10) 0.0423(9) 0.0424(10) 0.0004(8) 0.0181(8) -0.0006(8)
C2 0.0654(13) 0.0484(10) 0.0493(11) -0.0116(8) 0.0251(9) -0.0028(9)
C3 0.0819(15) 0.0364(9) 0.0662(13) -0.0086(9) 0.0345(11) -0.0010(9)
C4 0.0772(14) 0.0371(9) 0.0597(12) 0.0060(9) 0.0266(10) 0.0008(9)
C5 0.0667(13) 0.0407(9) 0.0414(10) 0.0018(8) 0.0169(9) -0.0022(8)
C6 0.0463(10) 0.0342(8) 0.0421(10) -0.0006(7) 0.0165(8) -0.0023(7)
C7 0.0620(12) 0.0378(9) 0.0345(9) 0.0035(7) 0.0189(8) -0.0016(8)
C8 0.0470(10) 0.0368(8) 0.0357(9) 0.0013(7) 0.0167(7) -0.0014(7)
C9 0.0535(11) 0.0393(9) 0.0359(9) 0.0048(7) 0.0177(8) -0.0009(8)
C10 0.0557(11) 0.0401(9) 0.0407(9) -0.0026(7) 0.0212(8) -0.0014(8)
C11 0.0600(12) 0.0338(8) 0.0504(11) 0.0005(7) 0.0255(9) 0.0020(8)
C12 0.0525(11) 0.0379(9) 0.0409(9) 0.0085(7) 0.0199(8) 0.0012(8)
C13 0.0524(11) 0.0388(9) 0.0358(9) 0.0013(7) 0.0172(8) -0.0028(8)
C14 0.0900(16) 0.0744(14) 0.0390(11) 0.0032(10) 0.0216(10) 0.0055(12)
C15 0.0990(17) 0.0475(10) 0.0473(11) -0.0057(9) 0.0273(11) 0.0032(11)

loop_
_atom_type_symbol
_atom_type_description
_atom_type_scat_dispersion_real
_atom_type_scat_dispersion_imag
_atom_type_scat_source
C C 0.0033 0.0016 'International Tables Vol C Tables 4.2.6.8 and 6.1.1.4'
H H 0.0000 0.0000 'International Tables Vol C Tables 4.2.6.8 and 6.1.1.4'
N N 0.0061 0.0033 'International Tables Vol C Tables 4.2.6.8 and 6.1.1.4'
O O 0.0106 0.0060 'International Tables Vol C Tables 4.2.6.8 and 6.1.1.4'

loop_
_geom_angle_atom_site_label_1
_geom_angle_atom_site_label_2
_geom_angle_atom_site_label_3
_geom_angle
C1 O1 C14 118.49(13)
C13 O3 H3A 103.9(18)
C7 N1 C6 128.33(14)
C7 N1 H1 116.2(11)
C6 N1 H1 115.4(11)
O5 N2 O4 121.34(15)
O5 N2 C12 119.20(16)
O4 N2 C12 119.46(14)
O1 C1 C2 125.58(16)
O1 C1 C6 114.52(14)
C2 C1 C6 119.90(16)
C3 C2 C1 120.44(17)
C3 C2 H2 119.8
C1 C2 H2 119.8
C4 C3 C2 120.04(16)
C4 C3 H3 120.0
C2 C3 H3 120.0
C3 C4 C5 120.27(17)
C3 C4 H4 119.9
C5 C4 H4 119.9
C6 C5 C4 120.39(17)
C6 C5 H5 119.8
C4 C5 H5 119.8
C5 C6 C1 118.96(15)
C5 C6 N1 124.80(15)
C1 C6 N1 116.23(14)
O2 C7 N1 123.07(15)
O2 C7 C8 119.67(14)
N1 C7 C8 117.26(14)
C9 C8 C13 118.23(14)
C9 C8 C7 115.82(14)
C13 C8 C7 125.95(14)
C10 C9 C8 123.51(15)
C10 C9 H9 118.2
C8 C9 H9 118.2
C11 C10 C9 117.80(15)
C11 C10 C15 120.95(15)
C9 C10 C15 121.24(15)
C10 C11 C12 120.36(15)
C10 C11 H11 119.8
C12 C11 H11 119.8
C11 C12 C13 122.29(14)
C11 C12 N2 117.53(14)
C13 C12 N2 120.19(15)
O3 C13 C8 119.54(14)
O3 C13 C12 122.67(14)
C8 C13 C12 117.80(15)
O1 C14 H14A 109.5
O1 C14 H14B 109.5
H14A C14 H14B 109.5
O1 C14 H14C 109.5
H14A C14 H14C 109.5
H14B C14 H14C 109.5
C10 C15 H15A 109.5
C10 C15 H15B 109.5
H15A C15 H15B 109.5
C10 C15 H15C 109.5
H15A C15 H15C 109.5
H15B C15 H15C 109.5

loop_
_geom_bond_atom_site_label_1
_geom_bond_atom_site_label_2
_geom_bond_distance
O1 C1 1.3631(19)
O1 C14 1.418(2)
O2 C7 1.2170(19)
O3 C13 1.341(2)
O3 H3A 0.86(3)
O4 N2 1.2407(19)
O5 N2 1.2123(19)
N1 C7 1.351(2)
N1 C6 1.406(2)
N1 H1 0.880(17)
N2 C12 1.447(2)
C1 C2 1.379(2)
C1 C6 1.401(2)
C2 C3 1.378(3)
C2 H2 0.9300
C3 C4 1.369(3)
C3 H3 0.9300
C4 C5 1.387(2)
C4 H4 0.9300
C5 C6 1.382(2)
C5 H5 0.9300
C7 C8 1.503(2)
C8 C9 1.389(2)
C8 C13 1.404(2)
C9 C10 1.385(2)
C9 H9 0.9300
C10 C11 1.374(2)
C10 C15 1.505(2)
C11 C12 1.374(2)
C11 H11 0.9300
C12 C13 1.404(2)
C14 H14A 0.9600
C14 H14B 0.9600
C14 H14C 0.9600
C15 H15A 0.9600
C15 H15B 0.9600
C15 H15C 0.9600

loop_
_geom_hbond_atom_site_label_D
_geom_hbond_atom_site_label_H
_geom_hbond_atom_site_label_A
_geom_hbond_distance_DH
_geom_hbond_distance_HA
_geom_hbond_distance_DA
_geom_hbond_angle_DHA
N1 H1 O3 0.880(17) 1.919(18) 2.6546(19) 140.0(15)
N1 H1 O1 0.880(17) 2.163(17) 2.5878(17) 109.1(14)
O3 H3A O4 0.86(3) 1.74(3) 2.5279(17) 152(3)
O3 H3A N2 0.86(3) 2.32(3) 2.858(2) 121(2)

loop_
_geom_torsion_atom_site_label_1
_geom_torsion_atom_site_label_2
_geom_torsion_atom_site_label_3
_geom_torsion_atom_site_label_4
_geom_torsion
C14 O1 C1 C2 -0.2(3)
C14 O1 C1 C6 179.40(15)
O1 C1 C2 C3 179.11(16)
C6 C1 C2 C3 -0.4(3)
C1 C2 C3 C4 0.2(3)
C2 C3 C4 C5 0.3(3)
C3 C4 C5 C6 -0.7(3)
C4 C5 C6 C1 0.5(3)
C4 C5 C6 N1 -179.79(17)
O1 C1 C6 C5 -179.50(15)
C2 C1 C6 C5 0.1(3)
O1 C1 C6 N1 0.7(2)
C2 C1 C6 N1 -179.69(16)
C7 N1 C6 C5 3.3(3)
C7 N1 C6 C1 -176.92(16)
C6 N1 C7 O2 0.5(3)
C6 N1 C7 C8 -179.31(15)
O2 C7 C8 C9 -1.4(2)
N1 C7 C8 C9 178.36(14)
O2 C7 C8 C13 178.04(16)
N1 C7 C8 C13 -2.2(3)
C13 C8 C9 C10 -1.0(2)
C7 C8 C9 C10 178.52(16)
C8 C9 C10 C11 0.8(3)
C8 C9 C10 C15 -179.29(16)
C9 C10 C11 C12 0.2(3)
C15 C10 C11 C12 -179.74(16)
C10 C11 C12 C13 -0.9(3)
C10 C11 C12 N2 179.07(15)
O5 N2 C12 C11 1.4(3)
O4 N2 C12 C11 -178.62(16)
O5 N2 C12 C13 -178.63(17)
O4 N2 C12 C13 1.4(3)
C9 C8 C13 O3 -179.43(15)
C7 C8 C13 O3 1.1(3)
C9 C8 C13 C12 0.3(2)
C7 C8 C13 C12 -179.17(16)
C11 C12 C13 O3 -179.65(16)
N2 C12 C13 O3 0.4(3)
C11 C12 C13 C8 0.6(3)
N2 C12 C13 C8 -179.35(15)

loop_
_cod_related_entry_id
_cod_related_entry_database
_cod_related_entry_code
1 ChemSpider 17263927
